data_2019254
loop_
_publ_author_name
'Gerhardt, Valeska'
'Bolte, Michael'

_publ_section_title
;
 Three new pseudopolymorphs of 6-aminouracil
;
_journal_coeditor_code UK3082
_journal_issue 11
_journal_name_full 'Acta Crystallographica Section C'
_journal_page_first 1402
_journal_page_last 1407
_journal_paper_doi 10.1107/S0108270113028874
_journal_volume 69
_journal_year 2013
_chemical_formula_iupac 'C4 H5 N3 O2, C4 H9 N O'
_chemical_formula_moiety 'C4 H5 N3 O2, C4 H9 N O'
_chemical_formula_sum 'C8 H14 N4 O3'
_chemical_formula_weight 214.23
_chemical_name_systematic
;
6-Aminouracil dimethylacetamide monosolvate
;
_space_group_IT_number 14
_symmetry_cell_setting monoclinic
_symmetry_space_group_name_Hall '-P 2ybc'
_symmetry_space_group_name_H-M 'P 1 21/c 1'
_atom_sites_solution_hydrogens geom
_atom_sites_solution_primary direct
_atom_sites_solution_secondary difmap
_audit_creation_method SHELXL-97
_cell_angle_alpha 90.00
_cell_angle_beta 92.728(7)
_cell_angle_gamma 90.00
_cell_formula_units_Z 4
_cell_length_a 7.5434(6)
_cell_length_b 13.0020(14)
_cell_length_c 10.5130(9)
_cell_measurement_reflns_used 10028
_cell_measurement_temperature 173(2)
_cell_measurement_theta_max 26.035
_cell_measurement_theta_min 3.605
_cell_volume 1029.94(16)
_computing_cell_refinement '<i>X-AREA</i> (Stoe & Cie, 2001)'
_computing_data_collection '<i>X-AREA</i> (Stoe & Cie, 2001)'
_computing_data_reduction '<i>X-AREA</i> (Stoe & Cie, 2001)'
_computing_molecular_graphics
;
Mercury (Macrae <i>et al.</i>, 2008) and XP (Sheldrick,
2008)
;
_computing_publication_material 'publCIF (Westrip, 2010)'
_computing_structure_refinement 'SHELXL97 (Sheldrick, 2008)'
_computing_structure_solution 'SHELXS97 (Sheldrick, 2008)'
_diffrn_ambient_temperature 173(2)
_diffrn_measured_fraction_theta_full 0.998
_diffrn_measured_fraction_theta_max 0.991
_diffrn_measurement_device_type 'Stoe IPDS II two-circle-diffractometer'
_diffrn_measurement_method \w
_diffrn_radiation_monochromator 'Genix 3D multilayer optics'
_diffrn_radiation_source 'Genix 3D I\mS microfocus X-ray source'
_diffrn_radiation_type MoK\a
_diffrn_radiation_wavelength 0.71073
_diffrn_reflns_av_R_equivalents 0.1985
_diffrn_reflns_av_sigmaI/netI 0.0697
_diffrn_reflns_limit_h_max 9
_diffrn_reflns_limit_h_min -9
_diffrn_reflns_limit_k_max 15
_diffrn_reflns_limit_k_min -15
_diffrn_reflns_limit_l_max 12
_diffrn_reflns_limit_l_min -12
_diffrn_reflns_number 18537
_diffrn_reflns_theta_full 25.00
_diffrn_reflns_theta_max 25.67
_diffrn_reflns_theta_min 3.61
_diffrn_standards_number 0
_exptl_absorpt_coefficient_mu 0.107
_exptl_absorpt_correction_T_max 0.9788
_exptl_absorpt_correction_T_min 0.9482
_exptl_absorpt_correction_type multi-scan
_exptl_absorpt_process_details '(X-AREA; Stoe & Cie, 2001)'
_exptl_crystal_colour colourless
_exptl_crystal_density_diffrn 1.382
_exptl_crystal_density_method 'not measured'
_exptl_crystal_description block
_exptl_crystal_F_000 456
_exptl_crystal_size_max 0.50
_exptl_crystal_size_mid 0.25
_exptl_crystal_size_min 0.20
_refine_diff_density_max 0.432
_refine_diff_density_min -0.355
_refine_ls_extinction_method none
_refine_ls_goodness_of_fit_ref 1.041
_refine_ls_hydrogen_treatment mixed
_refine_ls_matrix_type full
_refine_ls_number_parameters 167
_refine_ls_number_reflns 1934
_refine_ls_number_restraints 13
_refine_ls_restrained_S_all 1.069
_refine_ls_R_factor_all 0.0774
_refine_ls_R_factor_gt 0.0642
_refine_ls_shift/su_max 0.000
_refine_ls_shift/su_mean 0.000
_refine_ls_structure_factor_coef Fsqd
_refine_ls_weighting_details 'calc w=1/[\s^2^(Fo^2^)+(0.0890P)^2^+0.6550P] where P=(Fo^2^+2Fc^2^)/3'
_refine_ls_weighting_scheme calc
_refine_ls_wR_factor_gt 0.1671
_refine_ls_wR_factor_ref 0.1773
_reflns_number_gt 1573
_reflns_number_total 1934
_reflns_threshold_expression I>2\s(I)
_cod_data_source_file uk3082.cif
_cod_data_source_block Ia
_cod_original_sg_symbol_H-M 'P 21/c'
_cod_database_code 2019254

loop_
_symmetry_equiv_pos_as_xyz
'x, y, z'
'-x, y+1/2, -z+1/2'
'-x, -y, -z'
'x, -y-1/2, z-1/2'

loop_
_atom_site_type_symbol
_atom_site_label
_atom_site_fract_x
_atom_site_fract_y
_atom_site_fract_z
_atom_site_U_iso_or_equiv
_atom_site_adp_type
_atom_site_calc_flag
_atom_site_refinement_flags
_atom_site_occupancy
_atom_site_symmetry_multiplicity
_atom_site_disorder_assembly
_atom_site_disorder_group
N N1 0.3340(3) 0.46952(14) 0.3683(2) 0.0273(5) Uani d D 1 1 . .
H H1 0.294(4) 0.494(2) 0.439(2) 0.033 Uiso d D 1 1 . .
C C2 0.3373(3) 0.53561(17) 0.2676(2) 0.0267(5) Uani d . 1 1 . .
O O2 0.2784(3) 0.62310(12) 0.27295(18) 0.0357(5) Uani d . 1 1 . .
N N3 0.4094(3) 0.49673(14) 0.16167(19) 0.0275(5) Uani d D 1 1 . .
H H3 0.419(4) 0.5391(18) 0.098(2) 0.033 Uiso d D 1 1 . .
C C4 0.4785(3) 0.39847(16) 0.1506(2) 0.0253(5) Uani d . 1 1 . .
O O4 0.5416(2) 0.37412(12) 0.04642(16) 0.0316(5) Uani d . 1 1 . .
C C5 0.4726(3) 0.33477(17) 0.2577(2) 0.0261(6) Uani d . 1 1 . .
H H5 0.5161 0.2663 0.2546 0.031 Uiso calc R 1 1 . .
C C6 0.4036(3) 0.37188(16) 0.3675(2) 0.0265(5) Uani d . 1 1 . .
N N6 0.3968(3) 0.32070(16) 0.4761(2) 0.0346(6) Uani d . 1 1 . .
H H61 0.350(4) 0.354(3) 0.545(3) 0.042 Uiso d . 1 1 . .
H H62 0.446(4) 0.261(3) 0.486(3) 0.042 Uiso d . 1 1 . .
C C1X 0.1344(4) 0.4509(3) 0.8365(3) 0.0498(8) Uani d D 1 1 . .
H H1X1 0.0820 0.4969 0.8983 0.075 Uiso calc PR 0.580(10) 1 A 1
H H1X2 0.2515 0.4282 0.8697 0.075 Uiso calc PR 0.580(10) 1 A 1
H H1X3 0.0573 0.3910 0.8221 0.075 Uiso calc PR 0.580(10) 1 A 1
H H4XA 0.0980 0.4520 0.9248 0.075 Uiso d PR 0.420(10) 1 A 2
H H4XB 0.2613 0.4351 0.8352 0.075 Uiso d PR 0.420(10) 1 A 2
H H4XC 0.0665 0.3983 0.7886 0.075 Uiso d PR 0.420(10) 1 A 2
O O2X 0.2133(3) 0.47928(16) 0.6096(2) 0.0482(6) Uani d D 1 1 . .
C C4X 0.1023(4) 0.6645(2) 0.5923(3) 0.0430(7) Uani d D 1 1 . .
H H4X1 0.0511 0.7328 0.6051 0.064 Uiso calc PR 0.580(10) 1 A 1
H H4X2 0.0363 0.6296 0.5223 0.064 Uiso calc PR 0.580(10) 1 A 1
H H4X3 0.2269 0.6716 0.5714 0.064 Uiso calc PR 0.580(10) 1 A 1
H H1XA 0.0507 0.7108 0.6541 0.064 Uiso d PR 0.420(10) 1 A 2
H H1XB 0.0174 0.6543 0.5199 0.064 Uiso d PR 0.420(10) 1 A 2
H H1XC 0.2116 0.6948 0.5623 0.064 Uiso d PR 0.420(10) 1 A 2
C C5X 0.0302(4) 0.6506(3) 0.8348(3) 0.0513(8) Uani d D 1 1 . .
H H5X1 -0.0121 0.7207 0.8175 0.077 Uiso calc PR 0.580(10) 1 A 1
H H5X2 0.1299 0.6526 0.8980 0.077 Uiso calc PR 0.580(10) 1 A 1
H H5X3 -0.0663 0.6094 0.8679 0.077 Uiso calc PR 0.580(10) 1 A 1
H H5XA 0.0021 0.6357 0.9230 0.077 Uiso d PR 0.420(10) 1 A 2
H H5XB -0.0775 0.6734 0.7871 0.077 Uiso d PR 0.420(10) 1 A 2
H H5XC 0.1201 0.7050 0.8339 0.077 Uiso d PR 0.420(10) 1 A 2
C C2X 0.1531(6) 0.5070(4) 0.7135(5) 0.0321(15) Uani d P 0.580(10) 1 A 1
N N3X 0.0907(6) 0.6024(4) 0.7121(5) 0.0346(14) Uani d P 0.580(10) 1 A 1
C C2X' 0.1437(8) 0.5620(4) 0.6546(6) 0.0291(19) Uani d PD 0.420(10) 1 A 2
N N3X' 0.0993(7) 0.5568(4) 0.7751(5) 0.0318(19) Uani d PD 0.420(10) 1 A 2

loop_
_atom_site_aniso_label
_atom_site_aniso_U_11
_atom_site_aniso_U_22
_atom_site_aniso_U_33
_atom_site_aniso_U_12
_atom_site_aniso_U_13
_atom_site_aniso_U_23
N1 0.0346(11) 0.0191(9) 0.0286(11) 0.0017(8) 0.0048(8) -0.0003(8)
C2 0.0304(12) 0.0165(11) 0.0328(13) -0.0009(9) -0.0013(10) 0.0001(9)
O2 0.0469(11) 0.0184(9) 0.0423(11) 0.0052(7) 0.0061(8) 0.0012(7)
N3 0.0376(11) 0.0180(10) 0.0265(11) 0.0002(8) -0.0008(9) 0.0029(8)
C4 0.0305(12) 0.0169(10) 0.0283(12) -0.0024(9) -0.0011(9) -0.0024(9)
O4 0.0487(11) 0.0198(8) 0.0265(9) -0.0003(7) 0.0053(8) -0.0010(6)
C5 0.0347(13) 0.0162(10) 0.0274(13) 0.0002(9) 0.0003(10) 0.0009(9)
C6 0.0304(12) 0.0176(11) 0.0312(12) -0.0004(9) -0.0003(9) 0.0023(9)
N6 0.0513(14) 0.0236(11) 0.0295(12) 0.0080(10) 0.0083(10) 0.0043(9)
C1X 0.0539(19) 0.0540(18) 0.0411(17) -0.0214(15) -0.0026(14) 0.0134(14)
O2X 0.0555(13) 0.0488(12) 0.0413(12) -0.0021(10) 0.0125(10) -0.0153(9)
C4X 0.0497(17) 0.0327(14) 0.0461(17) -0.0003(12) -0.0026(13) 0.0050(12)
C5X 0.0460(17) 0.0515(18) 0.058(2) -0.0007(14) 0.0153(15) -0.0235(15)
C2X 0.031(2) 0.035(3) 0.031(3) -0.006(2) 0.003(2) 0.004(2)
N3X 0.037(2) 0.032(3) 0.035(3) -0.0038(19) 0.0029(19) -0.002(2)
C2X' 0.030(3) 0.027(4) 0.030(4) 0.000(3) 0.004(3) -0.008(3)
N3X' 0.038(3) 0.027(3) 0.031(4) 0.001(2) 0.010(2) -0.004(3)

loop_
_atom_type_symbol
_atom_type_description
_atom_type_scat_dispersion_real
_atom_type_scat_dispersion_imag
_atom_type_scat_source
C C 0.0033 0.0016 'International Tables Vol C Tables 4.2.6.8 and 6.1.1.4'
H H 0.0000 0.0000 'International Tables Vol C Tables 4.2.6.8 and 6.1.1.4'
N N 0.0061 0.0033 'International Tables Vol C Tables 4.2.6.8 and 6.1.1.4'
O O 0.0106 0.0060 'International Tables Vol C Tables 4.2.6.8 and 6.1.1.4'

loop_
_geom_angle_atom_site_label_1
_geom_angle_atom_site_label_2
_geom_angle_atom_site_label_3
_geom_angle
C2 N1 C6 123.8(2)
C2 N1 H1 116.8(18)
C6 N1 H1 119.1(18)
O2 C2 N3 122.9(2)
O2 C2 N1 122.0(2)
N3 C2 N1 115.08(19)
C2 N3 C4 125.3(2)
C2 N3 H3 116.3(19)
C4 N3 H3 118.3(19)
O4 C4 N3 117.7(2)
O4 C4 C5 125.5(2)
N3 C4 C5 116.8(2)
C6 C5 C4 119.7(2)
C6 C5 H5 120.2
C4 C5 H5 120.2
N6 C6 N1 115.3(2)
N6 C6 C5 125.4(2)
N1 C6 C5 119.3(2)
C6 N6 H61 118(2)
C6 N6 H62 121(2)
H61 N6 H62 120(3)
C2X C1X H1X1 109.5
N3X' C1X H1X1 70.5
C2X C1X H1X2 109.5
N3X' C1X H1X2 123.6
H1X1 C1X H1X2 109.5
C2X C1X H1X3 109.5
N3X' C1X H1X3 123.9
H1X1 C1X H1X3 109.5
H1X2 C1X H1X3 109.5
C2X C1X H4XA 148.6
N3X' C1X H4XA 109.6
H1X2 C1X H4XA 87.4
H1X3 C1X H4XA 88.1
C2X C1X H4XB 87.6
N3X' C1X H4XB 109.3
H1X1 C1X H4XB 124.2
H1X3 C1X H4XB 113.8
H4XA C1X H4XB 109.5
C2X C1X H4XC 87.9
N3X' C1X H4XC 109.5
H1X1 C1X H4XC 123.4
H1X2 C1X H4XC 114.4
H4XA C1X H4XC 109.5
H4XB C1X H4XC 109.5
N3X C4X H4X1 109.5
C2X' C4X H4X1 144.5
N3X C4X H4X2 109.5
C2X' C4X H4X2 90.3
H4X1 C4X H4X2 109.5
N3X C4X H4X3 109.5
C2X' C4X H4X3 90.0
H4X1 C4X H4X3 109.5
H4X2 C4X H4X3 109.5
N3X C4X H1XA 74.6
C2X' C4X H1XA 109.6
H4X2 C4X H1XA 125.4
H4X3 C4X H1XA 120.4
N3X C4X H1XB 121.1
C2X' C4X H1XB 109.3
H4X1 C4X H1XB 89.0
H4X3 C4X H1XB 115.9
H1XA C4X H1XB 109.5
N3X C4X H1XC 124.7
C2X' C4X H1XC 109.5
H4X1 C4X H1XC 91.3
H4X2 C4X H1XC 110.4
H1XA C4X H1XC 109.5
H1XB C4X H1XC 109.5
N3X' C5X H5X1 143.8
N3X C5X H5X1 109.5
N3X' C5X H5X2 92.0
N3X C5X H5X2 109.5
H5X1 C5X H5X2 109.5
N3X' C5X H5X3 89.0
N3X C5X H5X3 109.5
H5X1 C5X H5X3 109.5
H5X2 C5X H5X3 109.5
N3X' C5X H5XA 109.6
N3X C5X H5XA 143.8
H5X1 C5X H5XA 106.1
H5X2 C5X H5XA 63.8
H5X3 C5X H5XA 50.1
N3X' C5X H5XB 109.4
N3X C5X H5XB 88.0
H5X1 C5X H5XB 50.9
H5X2 C5X H5XB 158.4
H5X3 C5X H5XB 74.7
H5XA C5X H5XB 109.5
N3X' C5X H5XC 109.4
N3X C5X H5XC 93.0
H5X1 C5X H5XC 63.0
H5X2 C5X H5XC 58.5
H5X3 C5X H5XC 157.4
H5XA C5X H5XC 109.5
H5XB C5X H5XC 109.5
O2X C2X N3X 113.7(5)
O2X C2X C1X 131.7(5)
N3X C2X C1X 114.6(5)
C2X N3X C4X 118.5(5)
C2X N3X C5X 119.7(5)
C4X N3X C5X 121.4(4)
O2X C2X' N3X' 115.6(5)
O2X C2X' C4X 130.7(5)
N3X' C2X' C4X 113.7(5)
C2X' N3X' C5X 118.3(5)
C2X' N3X' C1X 113.6(5)
C5X N3X' C1X 128.1(4)

loop_
_geom_bond_atom_site_label_1
_geom_bond_atom_site_label_2
_geom_bond_distance
N1 C2 1.364(3)
N1 C6 1.374(3)
N1 H1 0.875(18)
C2 O2 1.223(3)
C2 N3 1.360(3)
N3 C4 1.387(3)
N3 H3 0.872(14)
C4 O4 1.256(3)
C4 C5 1.400(3)
C5 C6 1.376(3)
C5 H5 0.9500
C6 N6 1.325(3)
N6 H61 0.92(3)
N6 H62 0.87(3)
C1X C2X 1.497(6)
C1X N3X' 1.538(6)
C1X H1X1 0.9800
C1X H1X2 0.9800
C1X H1X3 0.9800
C1X H4XA 0.9800
C1X H4XB 0.9799
C1X H4XC 0.9799
O2X C2X 1.256(6)
O2X C2X' 1.296(6)
C4X N3X 1.502(6)
C4X C2X' 1.512(6)
C4X H4X1 0.9800
C4X H4X2 0.9800
C4X H4X3 0.9800
C4X H1XA 0.9799
C4X H1XB 0.9801
C4X H1XC 0.9799
C5X N3X' 1.478(5)
C5X N3X 1.524(6)
C5X H5X1 0.9800
C5X H5X2 0.9800
C5X H5X3 0.9800
C5X H5XA 0.9800
C5X H5XB 0.9800
C5X H5XC 0.9801
C2X N3X 1.326(8)
C2X' N3X' 1.327(8)

loop_
_geom_hbond_atom_site_label_D
_geom_hbond_atom_site_label_H
_geom_hbond_atom_site_label_A
_geom_hbond_site_symmetry_A
_geom_hbond_distance_DH
_geom_hbond_distance_HA
_geom_hbond_distance_DA
_geom_hbond_angle_DHA
N1 H1 O2X . 0.875(18) 1.93(2) 2.738(3) 153(3)
N3 H3 O4 3_665 0.872(14) 1.927(15) 2.796(3) 175(3)
N6 H61 O2X . 0.92(3) 2.07(3) 2.885(3) 147(3)
N6 H62 O4 4_566 0.87(3) 1.99(3) 2.842(3) 168(3)

loop_
_geom_torsion_atom_site_label_1
_geom_torsion_atom_site_label_2
_geom_torsion_atom_site_label_3
_geom_torsion_atom_site_label_4
_geom_torsion
C6 N1 C2 O2 -177.9(2)
C6 N1 C2 N3 2.5(3)
O2 C2 N3 C4 179.7(2)
N1 C2 N3 C4 -0.7(4)
C2 N3 C4 O4 -179.6(2)
C2 N3 C4 C5 0.1(3)
O4 C4 C5 C6 178.4(2)
N3 C4 C5 C6 -1.3(3)
C2 N1 C6 N6 176.6(2)
C2 N1 C6 C5 -3.7(4)
C4 C5 C6 N6 -177.3(2)
C4 C5 C6 N1 3.0(4)
C2X' O2X C2X N3X 1.4(4)
C2X' O2X C2X C1X 179.3(8)
N3X' C1X C2X O2X 179.4(7)
N3X' C1X C2X N3X -2.7(4)
O2X C2X N3X C4X -1.2(6)
C1X C2X N3X C4X -179.5(3)
O2X C2X N3X C5X -174.0(3)
C1X C2X N3X C5X 7.7(5)
C2X' C4X N3X C2X -0.5(5)
C2X' C4X N3X C5X 172.1(6)
N3X' C5X N3X C2X -3.1(4)
N3X' C5X N3X C4X -175.7(7)
C2X O2X C2X' N3X' 0.8(4)
C2X O2X C2X' C4X -178.5(9)
N3X C4X C2X' O2X 177.5(9)
N3X C4X C2X' N3X' -1.8(4)
O2X C2X' N3X' C5X 176.1(4)
C4X C2X' N3X' C5X -4.5(7)
O2X C2X' N3X' C1X -1.8(7)
C4X C2X' N3X' C1X 177.6(4)
N3X C5X N3X' C2X' 5.0(4)
N3X C5X N3X' C1X -177.4(8)
C2X C1X N3X' C2X' 0.7(4)
C2X C1X N3X' C5X -176.9(8)
